data_2211573
loop_
_publ_author_name
'Sonar, Vijayakumar N.'
'M. Venkataraj'
'Parkin, Sean'
'Crooks, Peter A.'

_publ_section_title
;
 (<i>Z</i>)-2-(4-Methylbenzylidene)-1-azabicyclo[2.2.2]octan-3-one
;
_journal_coeditor_code OM2071
_journal_issue 12
_journal_name_full 'Acta Crystallographica Section E'
_journal_page_first o5740
_journal_page_last o5741
_journal_paper_doi 10.1107/S1600536806048963
_journal_volume 62
_journal_year 2006
_chemical_formula_iupac 'C15 H17 N O'
_chemical_formula_moiety 'C15 H17 N O'
_chemical_formula_sum 'C15 H17 N O'
_chemical_formula_weight 227.30
_chemical_name_systematic
;
(Z)-2-(4-Methylbenzylidene)-1-azabicyclo[2.2.2]octan-3-one
;
_space_group_IT_number 19
_symmetry_cell_setting orthorhombic
_symmetry_space_group_name_Hall 'P 2ac 2ab'
_symmetry_space_group_name_H-M 'P 21 21 21'
_atom_sites_solution_hydrogens geom
_atom_sites_solution_primary direct
_atom_sites_solution_secondary difmap
_audit_creation_method SHELXL97
_cell_angle_alpha 90.00
_cell_angle_beta 90.00
_cell_angle_gamma 90.00
_cell_formula_units_Z 4
_cell_length_a 5.8527(2)
_cell_length_b 9.9840(3)
_cell_length_c 20.3309(6)
_cell_measurement_reflns_used 1619
_cell_measurement_temperature 90.0(2)
_cell_measurement_theta_max 27.48
_cell_measurement_theta_min 1.00
_cell_volume 1188.00(6)
_computing_cell_refinement 'SCALEPACK (Otwinowski & Minor, 1997)'
_computing_data_collection 'COLLECT (Nonius, 1999)'
_computing_data_reduction 'DENZO-SMN (Otwinowski & Minor, 1997)'
_computing_molecular_graphics 'XP in SHELXTL (Sheldrick, 1995)'
_computing_publication_material 'SHELXL97 and local procedures'
_computing_structure_refinement 'SHELXL97 (Sheldrick, 1997)'
_computing_structure_solution 'SHELXS97 (Sheldrick, 1997)'
_diffrn_ambient_temperature 90.0(2)
_diffrn_detector_area_resol_mean 18
_diffrn_measured_fraction_theta_full 1.000
_diffrn_measured_fraction_theta_max 1.000
_diffrn_measurement_device_type 'Nonius KappaCCD area-detector'
_diffrn_measurement_method '\w scans at fixed \c = 55\%'
_diffrn_radiation_monochromator graphite
_diffrn_radiation_source 'fine-focus sealed tube'
_diffrn_radiation_type MoK\a
_diffrn_radiation_wavelength 0.71073
_diffrn_reflns_av_R_equivalents 0.0332
_diffrn_reflns_av_sigmaI/netI 0.0461
_diffrn_reflns_limit_h_max 7
_diffrn_reflns_limit_h_min -7
_diffrn_reflns_limit_k_max 12
_diffrn_reflns_limit_k_min -12
_diffrn_reflns_limit_l_max 26
_diffrn_reflns_limit_l_min -26
_diffrn_reflns_number 2724
_diffrn_reflns_theta_full 27.48
_diffrn_reflns_theta_max 27.48
_diffrn_reflns_theta_min 2.00
_diffrn_standards_number 0
_exptl_absorpt_coefficient_mu 0.079
_exptl_absorpt_correction_T_max 0.982
_exptl_absorpt_correction_T_min 0.980
_exptl_absorpt_correction_type multi-scan
_exptl_absorpt_process_details '(SCALEPACK; Otwinowski & Minor, 1997)'
_exptl_crystal_colour yellow
_exptl_crystal_density_diffrn 1.271
_exptl_crystal_density_method 'not measured'
_exptl_crystal_description block
_exptl_crystal_F_000 488
_exptl_crystal_size_max 0.25
_exptl_crystal_size_mid 0.20
_exptl_crystal_size_min 0.20
_refine_diff_density_max 0.263
_refine_diff_density_min -0.262
_refine_ls_extinction_method none
_refine_ls_goodness_of_fit_ref 1.069
_refine_ls_hydrogen_treatment constr
_refine_ls_matrix_type full
_refine_ls_number_parameters 155
_refine_ls_number_reflns 1602
_refine_ls_number_restraints 0
_refine_ls_restrained_S_all 1.069
_refine_ls_R_factor_all 0.0667
_refine_ls_R_factor_gt 0.0474
_refine_ls_shift/su_max 0.000
_refine_ls_shift/su_mean 0.000
_refine_ls_structure_factor_coef Fsqd
_refine_ls_weighting_details 'calc w = 1/[\s^2^(Fo^2^)+(0.0819P)^2^] where P=(Fo^2^+2Fc^2^)/3'
_refine_ls_weighting_scheme calc
_refine_ls_wR_factor_gt 0.1165
_refine_ls_wR_factor_ref 0.1279
_reflns_number_gt 1262
_reflns_number_total 1602
_reflns_threshold_expression I>2\s(I)
_cod_data_source_file om2071.cif
_cod_data_source_block I
_cod_depositor_comments
;
The following automatic conversions were performed:
'_geom_bond_publ_flag' value 'Y' changed to 'y' according to
'/home/saulius/struct/CIF-dictionaries/cif_core.dic' dictionary named
'cif_core.dic' version 2.4.1 from 2010-06-29.

Automatic conversion script
Id: cif_fix_enum 1527 2010-12-29 10:47:43Z saulius 

The following automatic conversions were performed:

'_geom_bond_publ_flag' value 'Y' changed to 'y' according to
/home/saulius/struct/CIF-dictionaries/cif_core.dic dictionary named
'cif_core.dic' version 2.4.1 from 2010-06-29.

Automatic conversion script
Id: cif_fix_values 1715 2011-07-08 13:25:40Z adriana 
;
_cod_database_code 2211573
_cod_database_fobs_code 2211573

loop_
_symmetry_equiv_pos_as_xyz
'x, y, z'
'-x+1/2, -y, z+1/2'
'x+1/2, -y+1/2, -z'
'-x, y+1/2, -z+1/2'

loop_
_atom_site_type_symbol
_atom_site_label
_atom_site_fract_x
_atom_site_fract_y
_atom_site_fract_z
_atom_site_U_iso_or_equiv
_atom_site_adp_type
_atom_site_calc_flag
_atom_site_refinement_flags
_atom_site_occupancy
C C1 0.5858(4) 0.5276(2) 0.38226(11) 0.0167(5) Uani d . 1
C C2 0.4250(4) 0.6220(2) 0.36096(11) 0.0191(5) Uani d . 1
H H2 0.2886 0.6353 0.3854 0.023 Uiso calc R 1
C C3 0.4638(5) 0.6959(2) 0.30453(12) 0.0220(6) Uani d . 1
H H3 0.3518 0.7585 0.2905 0.026 Uiso calc R 1
C C4 0.6636(4) 0.6809(2) 0.26760(11) 0.0202(6) Uani d . 1
C C5 0.8206(5) 0.5861(2) 0.28855(11) 0.0214(6) Uani d . 1
H H5 0.9571 0.5735 0.2640 0.026 Uiso calc R 1
C C6 0.7839(5) 0.5088(2) 0.34456(11) 0.0190(6) Uani d . 1
H H6 0.8931 0.4434 0.3573 0.023 Uiso calc R 1
C C7 0.5558(5) 0.4446(2) 0.44123(11) 0.0172(5) Uani d . 1
H H7 0.6321 0.3607 0.4405 0.021 Uiso calc R 1
C C8 0.4368(4) 0.4703(2) 0.49567(11) 0.0156(5) Uani d . 1
N N9 0.3166(4) 0.5927(2) 0.50949(9) 0.0178(5) Uani d . 1
C C10 0.0731(4) 0.5604(3) 0.52208(12) 0.0206(6) Uani d . 1
H H10A 0.0050 0.5212 0.4819 0.025 Uiso calc R 1
H H10B -0.0108 0.6439 0.5324 0.025 Uiso calc R 1
C C11 0.0451(5) 0.4603(2) 0.57997(12) 0.0202(6) Uani d . 1
H H11A -0.0476 0.5014 0.6153 0.024 Uiso calc R 1
H H11B -0.0342 0.3785 0.5646 0.024 Uiso calc R 1
C C12 0.2845(5) 0.4238(2) 0.60652(12) 0.0205(6) Uani d . 1
H H12 0.2740 0.3573 0.6432 0.025 Uiso calc R 1
O O13 0.5189(3) 0.26066(16) 0.55027(8) 0.0217(4) Uani d . 1
C C13 0.4252(4) 0.3700(2) 0.55038(11) 0.0165(5) Uani d . 1
C C14 0.4016(5) 0.5535(2) 0.62937(12) 0.0226(6) Uani d . 1
H H14A 0.5576 0.5336 0.6454 0.027 Uiso calc R 1
H H14B 0.3138 0.5942 0.6659 0.027 Uiso calc R 1
C C15 0.4133(5) 0.6524(2) 0.57049(11) 0.0211(6) Uani d . 1
H H15A 0.3275 0.7348 0.5816 0.025 Uiso calc R 1
H H15B 0.5745 0.6777 0.5626 0.025 Uiso calc R 1
C C16 0.7073(5) 0.7674(3) 0.20801(12) 0.0259(6) Uani d . 1
H H16A 0.7866 0.8494 0.2215 0.039 Uiso calc R 1
H H16B 0.5614 0.7909 0.1873 0.039 Uiso calc R 1
H H16C 0.8022 0.7182 0.1765 0.039 Uiso calc R 1

loop_
_atom_site_aniso_label
_atom_site_aniso_U_11
_atom_site_aniso_U_22
_atom_site_aniso_U_33
_atom_site_aniso_U_12
_atom_site_aniso_U_13
_atom_site_aniso_U_23
C1 0.0204(12) 0.0151(11) 0.0148(11) 0.0009(11) -0.0002(10) -0.0057(10)
C2 0.0189(12) 0.0203(12) 0.0181(12) -0.0008(12) 0.0014(11) -0.0020(10)
C3 0.0271(14) 0.0188(12) 0.0202(12) 0.0036(12) -0.0034(12) -0.0012(11)
C4 0.0257(14) 0.0180(12) 0.0168(11) -0.0042(12) -0.0018(12) -0.0020(11)
C5 0.0205(12) 0.0256(14) 0.0181(12) -0.0011(12) 0.0020(12) -0.0025(11)
C6 0.0207(13) 0.0173(12) 0.0189(12) 0.0006(11) 0.0001(11) -0.0022(11)
C7 0.0177(12) 0.0132(11) 0.0206(12) 0.0013(11) -0.0002(11) -0.0017(10)
C8 0.0140(11) 0.0132(11) 0.0195(12) 0.0000(11) -0.0016(10) -0.0003(10)
N9 0.0198(10) 0.0165(11) 0.0173(10) 0.0046(10) 0.0011(10) 0.0007(9)
C10 0.0153(12) 0.0245(14) 0.0220(13) 0.0026(12) 0.0004(11) 0.0007(11)
C11 0.0179(13) 0.0184(12) 0.0244(13) 0.0003(11) 0.0040(11) 0.0022(11)
C12 0.0234(14) 0.0208(13) 0.0173(12) -0.0013(12) 0.0021(12) 0.0040(11)
O13 0.0245(10) 0.0155(8) 0.0250(9) 0.0018(8) -0.0003(9) 0.0010(8)
C13 0.0146(11) 0.0168(12) 0.0181(12) -0.0044(11) -0.0008(11) -0.0025(11)
C14 0.0257(14) 0.0224(13) 0.0196(13) 0.0026(13) 0.0000(12) -0.0049(10)
C15 0.0235(14) 0.0176(13) 0.0222(13) 0.0004(12) 0.0006(12) -0.0042(11)
C16 0.0326(15) 0.0250(14) 0.0200(12) -0.0017(14) -0.0011(13) 0.0008(11)

loop_
_atom_type_symbol
_atom_type_description
_atom_type_scat_dispersion_real
_atom_type_scat_dispersion_imag
_atom_type_scat_source
C C .0033 .0016 'International Tables Vol C Tables 4.2.6.8 and 6.1.1.4'
H H .0000 .0000 'International Tables Vol C Tables 4.2.6.8 and 6.1.1.4'
N N .0061 .0033 'International Tables Vol C Tables 4.2.6.8 and 6.1.1.4'
O O .0106 .0060 'International Tables Vol C Tables 4.2.6.8 and 6.1.1.4'

loop_
_geom_angle_atom_site_label_1
_geom_angle_atom_site_label_2
_geom_angle_atom_site_label_3
_geom_angle
_geom_angle_publ_flag
C2 C1 C6 118.4(2) ?
C2 C1 C7 123.5(2) y
C6 C1 C7 118.0(2) ?
C3 C2 C1 120.3(2) ?
C3 C2 H2 119.8 ?
C1 C2 H2 119.8 ?
C2 C3 C4 121.7(2) ?
C2 C3 H3 119.1 ?
C4 C3 H3 119.1 ?
C5 C4 C3 117.6(2) ?
C5 C4 C16 121.7(2) ?
C3 C4 C16 120.8(2) ?
C4 C5 C6 121.8(2) ?
C4 C5 H5 119.1 ?
C6 C5 H5 119.1 ?
C5 C6 C1 120.1(2) ?
C5 C6 H6 120.0 ?
C1 C6 H6 120.0 ?
C8 C7 C1 129.2(2) y
C8 C7 H7 115.4 ?
C1 C7 H7 115.4 ?
C7 C8 N9 125.5(2) y
C7 C8 C13 120.8(2) y
N9 C8 C13 113.62(19) y
C8 N9 C10 108.6(2) y
C8 N9 C15 108.50(19) ?
C10 N9 C15 108.0(2) ?
N9 C10 C11 111.8(2) ?
N9 C10 H10A 109.2 ?
C11 C10 H10A 109.2 ?
N9 C10 H10B 109.2 ?
C11 C10 H10B 109.2 ?
H10A C10 H10B 107.9 ?
C12 C11 C10 108.71(19) ?
C12 C11 H11A 109.9 ?
C10 C11 H11A 109.9 ?
C12 C11 H11B 109.9 ?
C10 C11 H11B 109.9 ?
H11A C11 H11B 108.3 ?
C13 C12 C14 106.6(2) ?
C13 C12 C11 108.4(2) ?
C14 C12 C11 108.1(2) ?
C13 C12 H12 111.2 ?
C14 C12 H12 111.2 ?
C11 C12 H12 111.2 ?
O13 C13 C8 125.1(2) y
O13 C13 C12 124.5(2) y
C8 C13 C12 110.4(2) y
C12 C14 C15 108.80(19) ?
C12 C14 H14A 109.9 ?
C15 C14 H14A 109.9 ?
C12 C14 H14B 109.9 ?
C15 C14 H14B 109.9 ?
H14A C14 H14B 108.3 ?
N9 C15 C14 111.78(19) ?
N9 C15 H15A 109.3 ?
C14 C15 H15A 109.3 ?
N9 C15 H15B 109.3 ?
C14 C15 H15B 109.3 ?
H15A C15 H15B 107.9 ?
C4 C16 H16A 109.5 ?
C4 C16 H16B 109.5 ?
H16A C16 H16B 109.5 ?
C4 C16 H16C 109.5 ?
H16A C16 H16C 109.5 ?
H16B C16 H16C 109.5 ?

loop_
_geom_bond_atom_site_label_1
_geom_bond_atom_site_label_2
_geom_bond_distance
_geom_bond_publ_flag
C1 C2 1.400(3) ?
C1 C6 1.402(3) ?
C1 C7 1.468(3) y
C2 C3 1.383(3) ?
C2 H2 0.9500 ?
C3 C4 1.397(4) ?
C3 H3 0.9500 ?
C4 C5 1.386(3) ?
C4 C16 1.510(3) y
C5 C6 1.392(3) ?
C5 H5 0.9500 ?
C6 H6 0.9500 ?
C7 C8 1.332(3) y
C7 H7 0.9500 ?
C8 N9 1.438(3) y
C8 C13 1.498(3) y
N9 C10 1.484(3) y
N9 C15 1.488(3) ?
C10 C11 1.553(3) ?
C10 H10A 0.9900 ?
C10 H10B 0.9900 ?
C11 C12 1.545(4) ?
C11 H11A 0.9900 ?
C11 H11B 0.9900 ?
C12 C13 1.507(3) ?
C12 C14 1.537(3) ?
C12 H12 1.0000 ?
O13 C13 1.221(3) y
C14 C15 1.553(3) ?
C14 H14A 0.9900 ?
C14 H14B 0.9900 ?
C15 H15A 0.9900 ?
C15 H15B 0.9900 ?
C16 H16A 0.9800 ?
C16 H16B 0.9800 ?
C16 H16C 0.9800 ?

loop_
_geom_torsion_atom_site_label_1
_geom_torsion_atom_site_label_2
_geom_torsion_atom_site_label_3
_geom_torsion_atom_site_label_4
_geom_torsion
_geom_torsion_publ_flag
C6 C1 C2 C3 -0.9(3) ?
C7 C1 C2 C3 -179.4(2) ?
C1 C2 C3 C4 -0.9(4) ?
C2 C3 C4 C5 1.7(4) ?
C2 C3 C4 C16 -177.0(2) ?
C3 C4 C5 C6 -0.6(4) ?
C16 C4 C5 C6 178.1(2) ?
C4 C5 C6 C1 -1.2(4) ?
C2 C1 C6 C5 2.0(3) ?
C7 C1 C6 C5 -179.4(2) ?
C2 C1 C7 C8 -27.5(4) y
C6 C1 C7 C8 154.0(3) ?
C1 C7 C8 N9 -3.1(4) ?
C1 C7 C8 C13 179.0(2) y
C7 C8 N9 C10 122.8(3) ?
C13 C8 N9 C10 -59.2(3) ?
C7 C8 N9 C15 -120.0(3) ?
C13 C8 N9 C15 58.0(2) ?
C8 N9 C10 C11 58.0(3) ?
C15 N9 C10 C11 -59.5(3) ?
N9 C10 C11 C12 -0.5(3) ?
C10 C11 C12 C13 -56.0(2) ?
C10 C11 C12 C14 59.2(3) ?
C7 C8 C13 O13 0.0(4) y
N9 C8 C13 O13 -178.1(2) ?
C7 C8 C13 C12 178.9(2) ?
N9 C8 C13 C12 0.8(3) ?
C14 C12 C13 O13 119.7(2) ?
C11 C12 C13 O13 -124.1(2) ?
C14 C12 C13 C8 -59.3(3) ?
C11 C12 C13 C8 56.9(3) ?
C13 C12 C14 C15 58.5(3) ?
C11 C12 C14 C15 -57.8(3) ?
C8 N9 C15 C14 -56.5(3) ?
C10 N9 C15 C14 61.0(3) ?
C12 C14 C15 N9 -1.8(3) ?

loop_
_cod_related_entry_id
_cod_related_entry_database
_cod_related_entry_code
1 ChemSpider 20177254
